data_2242422
loop_
_publ_author_name
'Giles, Ian D.'
'DeHope, Alan J.'
'Zuckerman, Nathaniel B.'
'Parrish, Damon A.'
'Pagoria, Philip F.'

_publ_section_title
;
 Effect of counter-ion on packing and crystal density of
 5,5'-(3,3'-bi[1,2,4-oxadiazole]-5,5'-diyl)bis(1<i>H</i>-tetrazol-1-olate)
 with five different cations
;
_journal_coeditor_code PK2606
_journal_issue 4
_journal_name_full 'Acta Crystallographica Section E'
_journal_page_first 505
_journal_page_last 513
_journal_paper_doi 10.1107/S205698901800364X
_journal_volume 74
_journal_year 2018
_chemical_formula_iupac '2N1 H4 O1 +, C6 N12 O4 2-'
_chemical_formula_moiety '2(H4 N1 O1 +), C6 N12 O4 2-'
_chemical_formula_sum 'C6 H8 N14 O6'
_chemical_formula_weight 372.26
_chemical_name_systematic
;
Bis(hydroxyammonium)
5,5'-(3,3'-bi[1,2,4-oxadiazole]-5,5'-diyl)bis(1<i>H</i>-tetrazol-1-olate)
;
_space_group_crystal_system monoclinic
_space_group_IT_number 14
_space_group_name_Hall '-P 2ybc'
_space_group_name_H-M_alt 'P 1 21/c 1'
_symmetry_space_group_name_Hall '-P 2ybc'
_symmetry_space_group_name_H-M 'P 1 21/c 1'
_atom_sites_solution_hydrogens mixed
_audit_creation_method SHELXL-2016/6
_cell_angle_alpha 90
_cell_angle_beta 92.624(2)
_cell_angle_gamma 90
_cell_formula_units_Z 2
_cell_length_a 5.1011(9)
_cell_length_b 18.494(3)
_cell_length_c 7.0044(13)
_cell_measurement_reflns_used 2126
_cell_measurement_temperature 296(2)
_cell_measurement_theta_max 51.77
_cell_measurement_theta_min 4.40
_cell_volume 660.1(2)
_computing_cell_refinement
;
APEX2 (Bruker, 2010)
;
_computing_data_collection
;
APEX2 (Bruker, 2010)
;
_computing_data_reduction
;
SAINT (Bruker, 2014) and XPREP (Bruker, 2014)
;
_computing_molecular_graphics
;
SHELXTL (Sheldrick, 2008)
;
_computing_publication_material
;
SHELXTL (Sheldrick, 2008)
;
_computing_structure_refinement
;
SHELXL2016 (Sheldrick, 2015)
;
_computing_structure_solution
;
SHELXTL (Sheldrick, 2008)
;
_diffrn_ambient_temperature 296(2)
_diffrn_measured_fraction_theta_full 1.000
_diffrn_measured_fraction_theta_max 0.990
_diffrn_measurement_device_type 'Bruker SMART APEXII CCD'
_diffrn_measurement_method '\w scans'
_diffrn_radiation_type MoK\a
_diffrn_radiation_wavelength 0.71073
_diffrn_reflns_av_R_equivalents 0.0271
_diffrn_reflns_limit_h_max 6
_diffrn_reflns_limit_h_min -6
_diffrn_reflns_limit_k_max 23
_diffrn_reflns_limit_k_min -23
_diffrn_reflns_limit_l_max 8
_diffrn_reflns_limit_l_min -8
_diffrn_reflns_number 5834
_diffrn_reflns_theta_full 25.242
_diffrn_reflns_theta_max 26.511
_diffrn_reflns_theta_min 2.202
_exptl_absorpt_coefficient_mu 0.165
_exptl_absorpt_correction_T_max 0.9967
_exptl_absorpt_correction_T_min 0.9477
_exptl_absorpt_correction_type multi-scan
_exptl_absorpt_process_details
;
(SADABS; Bruker, 2014)
;
_exptl_crystal_colour colorless
_exptl_crystal_density_diffrn 1.873
_exptl_crystal_description plate
_exptl_crystal_F_000 380
_exptl_crystal_size_max 0.330
_exptl_crystal_size_mid 0.190
_exptl_crystal_size_min 0.020
_refine_diff_density_max 0.225
_refine_diff_density_min -0.255
_refine_ls_extinction_method none
_refine_ls_goodness_of_fit_ref 1.080
_refine_ls_hydrogen_treatment mixed
_refine_ls_matrix_type full
_refine_ls_number_parameters 122
_refine_ls_number_reflns 1358
_refine_ls_number_restraints 0
_refine_ls_restrained_S_all 1.080
_refine_ls_R_factor_all 0.0413
_refine_ls_R_factor_gt 0.0338
_refine_ls_shift/su_max 0.000
_refine_ls_shift/su_mean 0.000
_refine_ls_structure_factor_coef Fsqd
_refine_ls_weighting_details 'w=1/[\s^2^(Fo^2^)+(0.0582P)^2^+0.1422P] where P=(Fo^2^+2Fc^2^)/3'
_refine_ls_weighting_scheme calc
_refine_ls_wR_factor_gt 0.0912
_refine_ls_wR_factor_ref 0.0962
_reflns_number_gt 1152
_reflns_number_total 1358
_reflns_threshold_expression 'I > 2\s(I)'
_cod_data_source_file pk2606sup1.cif
_cod_data_source_block 2
_cod_database_code 2242422
_shelx_space_group_comment
;
The symmetry employed for this shelxl refinement is uniquely defined
by the following loop, which should always be used as a source of
symmetry information in preference to the above space-group names.
They are only intended as comments.
;
_shelx_estimated_absorpt_t_min 0.948
_shelx_estimated_absorpt_t_max 0.997
_shelxl_version_number 2016/6

loop_
_space_group_symop_operation_xyz
'x, y, z'
'-x, y+1/2, -z+1/2'
'-x, -y, -z'
'x, -y-1/2, z-1/2'

loop_
_atom_site_type_symbol
_atom_site_label
_atom_site_fract_x
_atom_site_fract_y
_atom_site_fract_z
_atom_site_U_iso_or_equiv
_atom_site_adp_type
_atom_site_calc_flag
_atom_site_occupancy
O O1 0.26439(19) 0.64777(6) 0.49548(14) 0.0199(3) Uani d 1
N N1 0.2362(2) 0.64703(6) 0.30834(18) 0.0170(3) Uani d 1
N N2 0.3978(2) 0.68219(7) 0.19563(19) 0.0208(3) Uani d 1
N N3 0.3121(3) 0.66943(7) 0.01809(19) 0.0227(3) Uani d 1
N N4 0.0995(2) 0.62648(7) 0.01466(18) 0.0204(3) Uani d 1
C C5 0.0547(3) 0.61257(8) 0.1968(2) 0.0168(3) Uani d 1
C C6 -0.1502(3) 0.56752(8) 0.2694(2) 0.0166(3) Uani d 1
O O7 -0.2867(2) 0.52656(6) 0.14236(15) 0.0237(3) Uani d 1
N N8 -0.4729(3) 0.48950(7) 0.24763(19) 0.0234(3) Uani d 1
C C9 -0.4235(3) 0.51234(8) 0.4207(2) 0.0164(3) Uani d 1
N N10 -0.2225(2) 0.56162(7) 0.44333(18) 0.0174(3) Uani d 1
O O1S -0.1197(2) 0.72437(6) 0.61500(17) 0.0248(3) Uani d 1
H H1S 0.003(4) 0.6930(12) 0.578(3) 0.037 Uiso d 1
N N1S -0.2862(2) 0.68301(7) 0.72712(19) 0.0187(3) Uani d 1
H H1SA -0.392760 0.656491 0.651209 0.028 Uiso calc 1
H H1SB -0.381130 0.712375 0.797232 0.028 Uiso calc 1
H H1SC -0.190031 0.654038 0.803773 0.028 Uiso calc 1

loop_
_atom_site_aniso_label
_atom_site_aniso_U_11
_atom_site_aniso_U_22
_atom_site_aniso_U_33
_atom_site_aniso_U_12
_atom_site_aniso_U_13
_atom_site_aniso_U_23
O1 0.0150(5) 0.0290(6) 0.0157(6) 0.0000(4) 0.0006(4) -0.0016(4)
N1 0.0127(6) 0.0200(6) 0.0185(7) 0.0003(5) 0.0021(5) 0.0014(5)
N2 0.0149(6) 0.0237(7) 0.0242(7) -0.0007(5) 0.0056(5) 0.0018(5)
N3 0.0181(6) 0.0263(7) 0.0241(7) 0.0005(5) 0.0056(5) 0.0034(5)
N4 0.0168(6) 0.0243(7) 0.0205(7) 0.0009(5) 0.0040(5) 0.0027(5)
C5 0.0128(6) 0.0198(7) 0.0178(8) 0.0022(5) 0.0003(5) 0.0005(5)
C6 0.0135(7) 0.0182(7) 0.0180(8) 0.0013(5) -0.0004(6) 0.0001(6)
O7 0.0235(6) 0.0295(6) 0.0181(6) -0.0096(5) 0.0026(5) -0.0011(4)
N8 0.0219(7) 0.0272(7) 0.0213(7) -0.0092(5) 0.0036(6) 0.0010(5)
C9 0.0134(7) 0.0162(7) 0.0196(8) 0.0007(5) 0.0005(6) 0.0010(6)
N10 0.0134(6) 0.0198(6) 0.0192(7) -0.0013(5) 0.0014(5) 0.0008(5)
O1S 0.0181(5) 0.0238(6) 0.0335(7) -0.0016(5) 0.0127(5) 0.0016(5)
N1S 0.0140(6) 0.0226(7) 0.0199(7) -0.0015(5) 0.0032(5) 0.0008(5)

loop_
_atom_type_symbol
_atom_type_description
_atom_type_scat_dispersion_real
_atom_type_scat_dispersion_imag
_atom_type_scat_source
C C 0.0033 0.0016 'International Tables Vol C Tables 4.2.6.8 and 6.1.1.4'
H H 0.0000 0.0000 'International Tables Vol C Tables 4.2.6.8 and 6.1.1.4'
N N 0.0061 0.0033 'International Tables Vol C Tables 4.2.6.8 and 6.1.1.4'
O O 0.0106 0.0060 'International Tables Vol C Tables 4.2.6.8 and 6.1.1.4'

loop_
_geom_angle_atom_site_label_1
_geom_angle_atom_site_label_2
_geom_angle_atom_site_label_3
_geom_angle_site_symmetry_3
_geom_angle
O1 N1 N2 . 122.87(12)
O1 N1 C5 . 128.79(12)
N2 N1 C5 . 108.33(12)
N3 N2 N1 . 106.43(12)
N2 N3 N4 . 110.78(12)
C5 N4 N3 . 105.72(13)
N4 C5 N1 . 108.74(13)
N4 C5 C6 . 127.32(13)
N1 C5 C6 . 123.94(13)
N10 C6 O7 . 114.58(13)
N10 C6 C5 . 128.39(14)
O7 C6 C5 . 117.03(13)
C6 O7 N8 . 105.68(11)
C9 N8 O7 . 102.96(11)
N8 C9 N10 . 115.78(13)
N8 C9 C9 3_466 121.42(17)
N10 C9 C9 3_466 122.79(17)
C6 N10 C9 . 100.99(12)
N1S O1S H1S . 104.8(13)
O1S N1S H1SA . 109.5
O1S N1S H1SB . 109.5
H1SA N1S H1SB . 109.5
O1S N1S H1SC . 109.5
H1SA N1S H1SC . 109.5
H1SB N1S H1SC . 109.5

loop_
_geom_bond_atom_site_label_1
_geom_bond_atom_site_label_2
_geom_bond_site_symmetry_2
_geom_bond_distance
O1 N1 . 1.3122(16)
N1 N2 . 1.3361(18)
N1 C5 . 1.3443(19)
N2 N3 . 1.3204(19)
N3 N4 . 1.3436(18)
N4 C5 . 1.332(2)
C5 C6 . 1.447(2)
C6 N10 . 1.294(2)
C6 O7 . 1.3391(18)
O7 N8 . 1.4071(16)
N8 C9 . 1.298(2)
C9 N10 . 1.3755(19)
C9 C9 3_466 1.459(3)
O1S N1S . 1.4087(16)
O1S H1S . 0.90(2)
N1S H1SA . 0.8900
N1S H1SB . 0.8900
N1S H1SC . 0.8900

loop_
_geom_hbond_atom_site_label_D
_geom_hbond_atom_site_label_H
_geom_hbond_atom_site_label_A
_geom_hbond_site_symmetry_A
_geom_hbond_distance_DH
_geom_hbond_distance_HA
_geom_hbond_distance_DA
_geom_hbond_angle_DHA
O1S H1S O1 . 0.90(2) 1.70(2) 2.5880(15) 169(2)
N1S H1SA O1 1_455 0.89 2.02 2.8234(17) 148.7
N1S H1SB N2 4_476 0.89 2.35 2.9713(19) 127.3
N1S H1SC N4 1_556 0.89 2.10 2.9425(19) 156.9

loop_
_geom_torsion_atom_site_label_1
_geom_torsion_atom_site_label_2
_geom_torsion_atom_site_label_3
_geom_torsion_atom_site_label_4
_geom_torsion_site_symmetry_1
_geom_torsion_site_symmetry_4
_geom_torsion
O1 N1 N2 N3 . . 179.78(12)
C5 N1 N2 N3 . . 0.58(15)
N1 N2 N3 N4 . . -0.30(15)
N2 N3 N4 C5 . . -0.10(16)
N3 N4 C5 N1 . . 0.46(15)
N3 N4 C5 C6 . . -178.77(14)
O1 N1 C5 N4 . . -179.80(13)
N2 N1 C5 N4 . . -0.66(16)
O1 N1 C5 C6 . . -0.5(2)
N2 N1 C5 C6 . . 178.61(13)
N4 C5 C6 N10 . . -168.63(15)
N1 C5 C6 N10 . . 12.2(2)
N4 C5 C6 O7 . . 10.8(2)
N1 C5 C6 O7 . . -168.32(13)
N10 C6 O7 N8 . . 0.34(16)
C5 C6 O7 N8 . . -179.17(12)
C6 O7 N8 C9 . . -0.35(15)
O7 N8 C9 N10 . . 0.29(17)
O7 N8 C9 C9 . 3_466 179.29(16)
O7 C6 N10 C9 . . -0.17(16)
C5 C6 N10 C9 . . 179.28(14)
N8 C9 N10 C6 . . -0.09(17)
C9 C9 N10 C6 3_466 . -179.08(17)

_cod_database_fobs_code 2242422
